data_7705686
loop_
_publ_author_name
'Lukina, Daria A.'
'Skatova, Alexandra A.'
'Sokolov, Vladimir G.'
'Baranov, Evgenii V.'
'Demeshko, Serhiy'
'Ketkov, Sergey Yu'
'Fedushkin, Igor L.'

_publ_section_title
;
 Low-coordinate Sm(II) and Yb(II) complexes derived from
 sterically-hindered 1,2-bis(imino)acenaphthene (Ar<sup>BIG</sup>-bian).
;
_journal_issue 41
_journal_name_full 'Dalton transactions (Cambridge, England : 2003)'
_journal_page_first 14445
_journal_page_last 14451
_journal_paper_doi 10.1039/d0dt02963g
_journal_volume 49
_journal_year 2020
_chemical_formula_sum 'C82 H70 N2 O2 Sm'
_chemical_formula_weight 1265.75
_space_group_crystal_system monoclinic
_space_group_IT_number 14
_space_group_name_Hall '-P 2ybc'
_space_group_name_H-M_alt 'P 1 21/c 1'
_atom_sites_solution_hydrogens geom
_atom_sites_solution_primary dual
_atom_sites_solution_secondary difmap
_audit_creation_method SHELXL-2014/7
_audit_update_record
;
2020-08-11 deposited with the CCDC.	2020-09-21 downloaded from the CCDC.
;
_cell_angle_alpha 90
_cell_angle_beta 104.497(3)
_cell_angle_gamma 90
_cell_formula_units_Z 4
_cell_length_a 13.7407(11)
_cell_length_b 18.7955(17)
_cell_length_c 24.607(2)
_cell_measurement_reflns_used 9876
_cell_measurement_temperature 100(2)
_cell_measurement_theta_max 27.86
_cell_measurement_theta_min 2.78
_cell_volume 6152.7(9)
_computing_data_collection APEX3
_diffrn_ambient_temperature 100(2)
_diffrn_measured_fraction_theta_full 0.999
_diffrn_measured_fraction_theta_max 0.998
_diffrn_radiation_type MoK\a
_diffrn_radiation_wavelength 0.71073
_diffrn_reflns_av_R_equivalents 0.1032
_diffrn_reflns_av_unetI/netI 0.0866
_diffrn_reflns_Laue_measured_fraction_full 0.999
_diffrn_reflns_Laue_measured_fraction_max 0.998
_diffrn_reflns_limit_h_max 17
_diffrn_reflns_limit_h_min -17
_diffrn_reflns_limit_k_max 24
_diffrn_reflns_limit_k_min -24
_diffrn_reflns_limit_l_max 31
_diffrn_reflns_limit_l_min -31
_diffrn_reflns_number 75305
_diffrn_reflns_point_group_measured_fraction_full 0.999
_diffrn_reflns_point_group_measured_fraction_max 0.998
_diffrn_reflns_theta_full 25.242
_diffrn_reflns_theta_max 27.484
_diffrn_reflns_theta_min 2.214
_exptl_absorpt_coefficient_mu 1.007
_exptl_absorpt_correction_T_max 0.8748
_exptl_absorpt_correction_T_min 0.6748
_exptl_absorpt_correction_type multi-scan
_exptl_absorpt_process_details SADABS-2016/2
_exptl_crystal_colour black
_exptl_crystal_density_diffrn 1.366
_exptl_crystal_description plate
_exptl_crystal_F_000 2616
_exptl_crystal_size_max 0.340
_exptl_crystal_size_mid 0.140
_exptl_crystal_size_min 0.060
_refine_diff_density_max 1.818
_refine_diff_density_min -1.469
_refine_diff_density_rms 0.127
_refine_ls_extinction_method none
_refine_ls_goodness_of_fit_ref 1.030
_refine_ls_hydrogen_treatment constr
_refine_ls_matrix_type full
_refine_ls_number_parameters 788
_refine_ls_number_reflns 14093
_refine_ls_number_restraints 0
_refine_ls_restrained_S_all 1.030
_refine_ls_R_factor_all 0.0938
_refine_ls_R_factor_gt 0.0544
_refine_ls_shift/su_max 0.003
_refine_ls_shift/su_mean 0.000
_refine_ls_structure_factor_coef Fsqd
_refine_ls_weighting_details 'w=1/[\s^2^(Fo^2^)+(0.0211P)^2^+17.3239P] where P=(Fo^2^+2Fc^2^)/3'
_refine_ls_weighting_scheme calc
_refine_ls_wR_factor_gt 0.0858
_refine_ls_wR_factor_ref 0.0952
_reflns_Friedel_coverage 0.000
_reflns_number_gt 10074
_reflns_number_total 14093
_reflns_threshold_expression 'I > 2\s(I)'
_cod_data_source_file d0dt02963g2.cif
_cod_data_source_block smbianph1
_cod_depositor_comments 'Adding full bibliography for 7705684--7705686.cif.'
_cod_original_cell_volume 6152.8(9)
_cod_original_sg_symbol_H-M 'P 21/c'
_cod_database_code 7705686
_shelx_shelxl_version_number 2014/7
_shelx_space_group_comment
;
The symmetry employed for this shelxl refinement is uniquely defined
by the following loop, which should always be used as a source of
symmetry information in preference to the above space-group names.
They are only intended as comments.
;
_shelx_estimated_absorpt_t_min 0.726
_shelx_estimated_absorpt_t_max 0.942

loop_
_space_group_symop_operation_xyz
'x, y, z'
'-x, y+1/2, -z+1/2'
'-x, -y, -z'
'x, -y-1/2, z-1/2'

loop_
_atom_site_label
_atom_site_type_symbol
_atom_site_fract_x
_atom_site_fract_y
_atom_site_fract_z
_atom_site_U_iso_or_equiv
_atom_site_adp_type
_atom_site_occupancy
_atom_site_site_symmetry_order
_atom_site_calc_flag
_atom_site_refinement_flags_posn
_atom_site_refinement_flags_adp
_atom_site_refinement_flags_occupancy
_atom_site_disorder_assembly
_atom_site_disorder_group
Sm1 Sm 0.37930(2) 0.64872(2) 0.72746(2) 0.01150(6) Uani 1 1 d . . . . .
N1 N 0.4964(2) 0.74766(16) 0.75048(12) 0.0118(6) Uani 1 1 d . . . . .
N2 N 0.3214(2) 0.72631(16) 0.79215(12) 0.0110(6) Uani 1 1 d . . . . .
C1 C 0.4883(3) 0.77661(18) 0.80114(15) 0.0103(7) Uani 1 1 d . . . . .
C2 C 0.4032(3) 0.76591(19) 0.82087(15) 0.0113(8) Uani 1 1 d . . . . .
C3 C 0.4165(3) 0.80357(19) 0.87473(15) 0.0133(8) Uani 1 1 d . . . . .
C4 C 0.5096(3) 0.84019(19) 0.88379(15) 0.0125(8) Uani 1 1 d . . . . .
C5 C 0.5562(3) 0.82553(19) 0.83919(15) 0.0120(8) Uani 1 1 d . . . . .
C6 C 0.6461(3) 0.85938(19) 0.84115(16) 0.0152(8) Uani 1 1 d . . . . .
H6A H 0.6794 0.8526 0.8120 0.018 Uiso 1 1 calc R U . . .
C7 C 0.6880(3) 0.9045(2) 0.88740(17) 0.0185(9) Uani 1 1 d . . . . .
H7A H 0.7504 0.9271 0.8887 0.022 Uiso 1 1 calc R U . . .
C8 C 0.6433(3) 0.9168(2) 0.92998(17) 0.0197(9) Uani 1 1 d . . . . .
H8A H 0.6747 0.9471 0.9602 0.024 Uiso 1 1 calc R U . . .
C9 C 0.5492(3) 0.8843(2) 0.92902(16) 0.0159(8) Uani 1 1 d . . . . .
C10 C 0.4909(3) 0.8918(2) 0.96926(16) 0.0202(9) Uani 1 1 d . . . . .
H10A H 0.5135 0.9221 1.0008 0.024 Uiso 1 1 calc R U . . .
C11 C 0.4025(3) 0.8555(2) 0.96221(15) 0.0198(8) Uani 1 1 d . . . . .
H11A H 0.3657 0.8600 0.9900 0.024 Uiso 1 1 calc R U . . .
C12 C 0.3636(3) 0.8111(2) 0.91518(15) 0.0154(8) Uani 1 1 d . . . . .
H12A H 0.3016 0.7869 0.9116 0.018 Uiso 1 1 calc R U . . .
C13 C 0.5914(3) 0.74572(19) 0.73928(15) 0.0116(8) Uani 1 1 d . . . . .
C14 C 0.6002(3) 0.76955(19) 0.68595(15) 0.0118(8) Uani 1 1 d . . . . .
C15 C 0.6952(3) 0.7751(2) 0.67610(15) 0.0142(8) Uani 1 1 d . . . . .
H15A H 0.7013 0.7937 0.6412 0.017 Uiso 1 1 calc R U . . .
C16 C 0.7811(3) 0.7544(2) 0.71556(16) 0.0156(8) Uani 1 1 d . . . . .
C17 C 0.7699(3) 0.72138(19) 0.76433(15) 0.0142(8) Uani 1 1 d . . . . .
H17A H 0.8273 0.7023 0.7900 0.017 Uiso 1 1 calc R U . . .
C18 C 0.6763(3) 0.71586(19) 0.77619(15) 0.0116(8) Uani 1 1 d . . . . .
C19 C 0.5036(3) 0.78691(19) 0.64246(15) 0.0135(8) Uani 1 1 d . . . . .
H19A H 0.4668 0.8230 0.6596 0.016 Uiso 1 1 calc R U . . .
C20 C 0.4359(3) 0.72146(19) 0.62908(15) 0.0123(8) Uani 1 1 d . . . . .
C21 C 0.3321(3) 0.7287(2) 0.61806(15) 0.0156(8) Uani 1 1 d . . . . .
H21A H 0.3038 0.7747 0.6190 0.019 Uiso 1 1 calc R U . . .
C22 C 0.2690(3) 0.6700(2) 0.60567(16) 0.0176(9) Uani 1 1 d . . . . .
H22A H 0.1983 0.6759 0.5984 0.021 Uiso 1 1 calc R U . . .
C23 C 0.3094(3) 0.6027(2) 0.60394(15) 0.0172(9) Uani 1 1 d . . . . .
H23A H 0.2666 0.5624 0.5956 0.021 Uiso 1 1 calc R U . . .
C24 C 0.4127(3) 0.5946(2) 0.61448(15) 0.0148(8) Uani 1 1 d . . . . .
H24A H 0.4408 0.5487 0.6129 0.018 Uiso 1 1 calc R U . . .
C25 C 0.4754(3) 0.6536(2) 0.62733(14) 0.0141(8) Uani 1 1 d . . . . .
H25A H 0.5462 0.6474 0.6350 0.017 Uiso 1 1 calc R U . . .
C26 C 0.5227(3) 0.8204(2) 0.58971(15) 0.0148(8) Uani 1 1 d . . . . .
C27 C 0.5374(3) 0.7808(2) 0.54501(17) 0.0223(9) Uani 1 1 d . . . . .
H27A H 0.5290 0.7306 0.5449 0.027 Uiso 1 1 calc R U . . .
C28 C 0.5643(3) 0.8134(3) 0.50035(18) 0.0298(11) Uani 1 1 d . . . . .
H28A H 0.5740 0.7855 0.4700 0.036 Uiso 1 1 calc R U . . .
C29 C 0.5768(4) 0.8857(3) 0.49992(18) 0.0366(12) Uani 1 1 d . . . . .
H29A H 0.5963 0.9079 0.4696 0.044 Uiso 1 1 calc R U . . .
C30 C 0.5611(4) 0.9260(3) 0.5436(2) 0.0441(14) Uani 1 1 d . . . . .
H30A H 0.5698 0.9761 0.5437 0.053 Uiso 1 1 calc R U . . .
C31 C 0.5326(4) 0.8929(2) 0.58765(18) 0.0311(11) Uani 1 1 d . . . . .
H31A H 0.5197 0.9212 0.6171 0.037 Uiso 1 1 calc R U . . .
C32 C 0.8839(3) 0.7651(2) 0.70529(17) 0.0227(9) Uani 1 1 d . . . . .
H32A H 0.8774 0.7713 0.6650 0.034 Uiso 1 1 calc R U . . .
H32B H 0.9259 0.7235 0.7188 0.034 Uiso 1 1 calc R U . . .
H32C H 0.9151 0.8076 0.7254 0.034 Uiso 1 1 calc R U . . .
C33 C 0.6598(3) 0.67392(19) 0.82638(15) 0.0118(8) Uani 1 1 d . . . . .
H33A H 0.6265 0.7072 0.8478 0.014 Uiso 1 1 calc R U . . .
C34 C 0.5861(3) 0.61283(19) 0.80675(15) 0.0122(8) Uani 1 1 d . . . . .
C35 C 0.5170(3) 0.5955(2) 0.83749(15) 0.0144(8) Uani 1 1 d . . . . .
H35A H 0.5154 0.6226 0.8698 0.017 Uiso 1 1 calc R U . . .
C36 C 0.4508(3) 0.5393(2) 0.82170(16) 0.0163(8) Uani 1 1 d . . . . .
H36A H 0.4039 0.5285 0.8431 0.020 Uiso 1 1 calc R U . . .
C37 C 0.4525(3) 0.4986(2) 0.77465(17) 0.0186(9) Uani 1 1 d . . . . .
H37A H 0.4072 0.4600 0.7639 0.022 Uiso 1 1 calc R U . . .
C38 C 0.5212(3) 0.5151(2) 0.74376(16) 0.0168(8) Uani 1 1 d . . . . .
H38A H 0.5236 0.4872 0.7119 0.020 Uiso 1 1 calc R U . . .
C39 C 0.5869(3) 0.5726(2) 0.75919(16) 0.0151(8) Uani 1 1 d . . . . .
H39A H 0.6324 0.5843 0.7372 0.018 Uiso 1 1 calc R U . . .
C40 C 0.7551(3) 0.6480(2) 0.86738(14) 0.0135(7) Uani 1 1 d . . . . .
C41 C 0.7907(3) 0.6835(2) 0.91776(16) 0.0171(8) Uani 1 1 d . . . . .
H41A H 0.7546 0.7232 0.9264 0.020 Uiso 1 1 calc R U . . .
C42 C 0.8784(3) 0.6620(2) 0.95578(17) 0.0224(9) Uani 1 1 d . . . . .
H42A H 0.9019 0.6868 0.9902 0.027 Uiso 1 1 calc R U . . .
C43 C 0.9313(3) 0.6045(2) 0.94350(17) 0.0220(9) Uani 1 1 d . . . . .
H43A H 0.9919 0.5900 0.9692 0.026 Uiso 1 1 calc R U . . .
C44 C 0.8960(3) 0.5681(2) 0.89378(17) 0.0202(9) Uani 1 1 d . . . . .
H44A H 0.9319 0.5280 0.8855 0.024 Uiso 1 1 calc R U . . .
C45 C 0.8088(3) 0.5895(2) 0.85605(17) 0.0181(9) Uani 1 1 d . . . . .
H45A H 0.7852 0.5641 0.8219 0.022 Uiso 1 1 calc R U . . .
C46 C 0.2306(3) 0.74307(19) 0.80580(14) 0.0110(8) Uani 1 1 d . . . . .
C47 C 0.1773(3) 0.68947(19) 0.82572(15) 0.0117(8) Uani 1 1 d . . . . .
C48 C 0.0920(3) 0.7066(2) 0.84397(15) 0.0142(8) Uani 1 1 d . . . . .
H48A H 0.0572 0.6699 0.8578 0.017 Uiso 1 1 calc R U . . .
C49 C 0.0570(3) 0.7755(2) 0.84243(15) 0.0142(8) Uani 1 1 d . . . . .
C50 C 0.1058(3) 0.8275(2) 0.81878(15) 0.0138(8) Uani 1 1 d . . . . .
H50A H 0.0805 0.8747 0.8158 0.017 Uiso 1 1 calc R U . . .
C51 C 0.1903(3) 0.81245(19) 0.79945(14) 0.0117(8) Uani 1 1 d . . . . .
C52 C 0.2173(3) 0.6138(2) 0.82769(15) 0.0130(8) Uani 1 1 d . . . . .
H52A H 0.2911 0.6195 0.8316 0.016 Uiso 1 1 calc R U . . .
C53 C 0.1790(3) 0.5743(2) 0.77226(16) 0.0140(8) Uani 1 1 d . . . . .
C54 C 0.1946(3) 0.5012(2) 0.76818(17) 0.0209(9) Uani 1 1 d . . . . .
H54A H 0.2293 0.4755 0.8005 0.025 Uiso 1 1 calc R U . . .
C55 C 0.1602(3) 0.4655(2) 0.71752(19) 0.0272(10) Uani 1 1 d . . . . .
H55A H 0.1709 0.4158 0.7157 0.033 Uiso 1 1 calc R U . . .
C56 C 0.1107(3) 0.5018(3) 0.66994(19) 0.0289(11) Uani 1 1 d . . . . .
H56A H 0.0866 0.4771 0.6355 0.035 Uiso 1 1 calc R U . . .
C57 C 0.0964(3) 0.5739(2) 0.67255(18) 0.0261(10) Uani 1 1 d . . . . .
H57A H 0.0633 0.5993 0.6397 0.031 Uiso 1 1 calc R U . . .
C58 C 0.1306(3) 0.6101(2) 0.72341(16) 0.0201(9) Uani 1 1 d . . . . .
H58A H 0.1207 0.6600 0.7247 0.024 Uiso 1 1 calc R U . . .
C59 C 0.2100(3) 0.57406(19) 0.88029(15) 0.0129(8) Uani 1 1 d . . . . .
C60 C 0.2763(3) 0.5940(2) 0.93049(16) 0.0204(9) Uani 1 1 d . . . . .
H60A H 0.3233 0.6310 0.9303 0.024 Uiso 1 1 calc R U . . .
C61 C 0.2752(3) 0.5613(2) 0.98066(17) 0.0258(10) Uani 1 1 d . . . . .
H61A H 0.3211 0.5760 1.0145 0.031 Uiso 1 1 calc R U . . .
C62 C 0.2074(3) 0.5073(2) 0.98154(18) 0.0244(10) Uani 1 1 d . . . . .
H62A H 0.2071 0.4840 1.0158 0.029 Uiso 1 1 calc R U . . .
C63 C 0.1406(3) 0.4875(2) 0.93251(17) 0.0200(9) Uani 1 1 d . . . . .
H63A H 0.0935 0.4507 0.9329 0.024 Uiso 1 1 calc R U . . .
C64 C 0.1412(3) 0.5210(2) 0.88221(17) 0.0184(9) Uani 1 1 d . . . . .
H64A H 0.0938 0.5072 0.8487 0.022 Uiso 1 1 calc R U . . .
C65 C -0.0316(3) 0.7955(2) 0.86538(17) 0.0203(9) Uani 1 1 d . . . . .
H65A H -0.0469 0.7561 0.8880 0.030 Uiso 1 1 calc R U . . .
H65B H -0.0901 0.8051 0.8342 0.030 Uiso 1 1 calc R U . . .
H65C H -0.0151 0.8381 0.8888 0.030 Uiso 1 1 calc R U . . .
C66 C 0.2371(3) 0.86926(19) 0.76951(15) 0.0136(8) Uani 1 1 d . . . . .
H66A H 0.3111 0.8597 0.7794 0.016 Uiso 1 1 calc R U . . .
C67 C 0.2018(3) 0.86392(19) 0.70592(15) 0.0144(8) Uani 1 1 d . . . . .
C68 C 0.2524(3) 0.9033(2) 0.67375(17) 0.0210(9) Uani 1 1 d . . . . .
H68A H 0.3090 0.9310 0.6920 0.025 Uiso 1 1 calc R U . . .
C69 C 0.2223(3) 0.9031(2) 0.61609(18) 0.0269(10) Uani 1 1 d . . . . .
H69A H 0.2572 0.9313 0.5950 0.032 Uiso 1 1 calc R U . . .
C70 C 0.1420(3) 0.8621(2) 0.58882(17) 0.0288(11) Uani 1 1 d . . . . .
H70A H 0.1212 0.8619 0.5490 0.035 Uiso 1 1 calc R U . . .
C71 C 0.0917(3) 0.8214(2) 0.61957(18) 0.0277(10) Uani 1 1 d . . . . .
H71A H 0.0369 0.7923 0.6009 0.033 Uiso 1 1 calc R U . . .
C72 C 0.1211(3) 0.8226(2) 0.67811(17) 0.0222(9) Uani 1 1 d . . . . .
H72A H 0.0855 0.7950 0.6991 0.027 Uiso 1 1 calc R U . . .
C73 C 0.2242(3) 0.9442(2) 0.79004(16) 0.0151(8) Uani 1 1 d . . . . .
C74 C 0.2932(3) 0.9705(2) 0.83713(17) 0.0207(9) Uani 1 1 d . . . . .
H74A H 0.3479 0.9414 0.8558 0.025 Uiso 1 1 calc R U . . .
C75 C 0.2835(3) 1.0382(2) 0.85721(18) 0.0277(10) Uani 1 1 d . . . . .
H75A H 0.3310 1.0551 0.8896 0.033 Uiso 1 1 calc R U . . .
C76 C 0.2044(4) 1.0812(2) 0.82999(19) 0.0325(12) Uani 1 1 d . . . . .
H76A H 0.1981 1.1280 0.8433 0.039 Uiso 1 1 calc R U . . .
C77 C 0.1354(3) 1.0560(2) 0.78379(19) 0.0296(11) Uani 1 1 d . . . . .
H77A H 0.0807 1.0852 0.7653 0.035 Uiso 1 1 calc R U . . .
C78 C 0.1450(3) 0.9878(2) 0.76380(17) 0.0207(9) Uani 1 1 d . . . . .
H78A H 0.0966 0.9708 0.7318 0.025 Uiso 1 1 calc R U . . .
O1S O -0.0409(2) 0.44016(17) 0.54656(12) 0.0312(7) Uani 1 1 d . . . . .
O2S O 0.0677(3) 0.33335(18) 0.45597(13) 0.0453(9) Uani 1 1 d . . . . .
C1S C -0.1365(3) 0.4455(3) 0.5583(2) 0.0409(13) Uani 1 1 d . . . . .
H1SA H -0.1320 0.4771 0.5905 0.061 Uiso 1 1 calc R U . . .
H1SB H -0.1586 0.3982 0.5670 0.061 Uiso 1 1 calc R U . . .
H1SC H -0.1851 0.4649 0.5255 0.061 Uiso 1 1 calc R U . . .
C2S C -0.0410(3) 0.3936(3) 0.50127(19) 0.0359(12) Uani 1 1 d . . . . .
H2SA H -0.0778 0.4154 0.4654 0.043 Uiso 1 1 calc R U . . .
H2SB H -0.0744 0.3482 0.5062 0.043 Uiso 1 1 calc R U . . .
C3S C 0.0663(3) 0.3804(2) 0.50084(18) 0.0315(11) Uani 1 1 d . . . . .
H3SA H 0.0994 0.4258 0.4957 0.038 Uiso 1 1 calc R U . . .
H3SB H 0.1031 0.3591 0.5369 0.038 Uiso 1 1 calc R U . . .
C4S C 0.1676(4) 0.3180(3) 0.4534(2) 0.0485(14) Uani 1 1 d . . . . .
H4SA H 0.1664 0.2823 0.4243 0.073 Uiso 1 1 calc R U . . .
H4SB H 0.2057 0.2995 0.4898 0.073 Uiso 1 1 calc R U . . .
H4SC H 0.1996 0.3615 0.4445 0.073 Uiso 1 1 calc R U . . .

loop_
_atom_site_aniso_label
_atom_site_aniso_U_11
_atom_site_aniso_U_22
_atom_site_aniso_U_33
_atom_site_aniso_U_23
_atom_site_aniso_U_13
_atom_site_aniso_U_12
Sm1 0.01376(10) 0.01199(9) 0.01007(9) -0.00089(9) 0.00546(6) -0.00150(9)
N1 0.0129(16) 0.0131(16) 0.0099(16) 0.0020(13) 0.0035(12) 0.0008(13)
N2 0.0127(16) 0.0116(16) 0.0111(16) 0.0007(12) 0.0073(13) 0.0009(13)
C1 0.0129(19) 0.0087(18) 0.0096(18) 0.0018(14) 0.0034(14) 0.0008(15)
C2 0.0137(19) 0.0118(19) 0.0098(19) 0.0011(15) 0.0054(15) 0.0010(15)
C3 0.016(2) 0.0105(19) 0.0132(19) 0.0030(15) 0.0029(15) 0.0009(15)
C4 0.0143(19) 0.012(2) 0.0113(18) 0.0024(15) 0.0031(14) 0.0031(15)
C5 0.0132(19) 0.0095(18) 0.0130(19) 0.0032(14) 0.0026(15) 0.0025(15)
C6 0.017(2) 0.011(2) 0.018(2) 0.0038(16) 0.0047(15) 0.0007(16)
C7 0.013(2) 0.015(2) 0.026(2) -0.0006(17) 0.0010(17) -0.0018(16)
C8 0.021(2) 0.014(2) 0.019(2) -0.0036(17) -0.0051(17) -0.0001(17)
C9 0.020(2) 0.012(2) 0.014(2) 0.0015(15) 0.0002(16) 0.0034(16)
C10 0.027(2) 0.019(2) 0.012(2) -0.0027(16) -0.0013(17) 0.0062(18)
C11 0.025(2) 0.025(2) 0.0103(18) 0.0012(18) 0.0076(15) 0.007(2)
C12 0.015(2) 0.017(2) 0.014(2) 0.0016(16) 0.0039(15) 0.0015(16)
C13 0.0127(19) 0.0082(18) 0.015(2) -0.0027(15) 0.0059(15) -0.0008(15)
C14 0.016(2) 0.0083(19) 0.0104(19) -0.0010(14) 0.0026(15) -0.0022(15)
C15 0.021(2) 0.016(2) 0.0090(19) -0.0012(15) 0.0095(16) -0.0047(16)
C16 0.013(2) 0.019(2) 0.016(2) -0.0047(16) 0.0070(16) -0.0038(16)
C17 0.014(2) 0.014(2) 0.013(2) -0.0022(15) 0.0014(15) -0.0027(15)
C18 0.015(2) 0.0114(19) 0.0094(18) -0.0033(14) 0.0055(15) -0.0031(15)
C19 0.019(2) 0.012(2) 0.0110(19) -0.0006(15) 0.0051(15) -0.0019(16)
C20 0.016(2) 0.014(2) 0.0073(19) -0.0006(15) 0.0030(15) -0.0027(15)
C21 0.018(2) 0.016(2) 0.011(2) 0.0035(16) 0.0011(15) 0.0030(16)
C22 0.014(2) 0.022(2) 0.014(2) 0.0034(16) 0.0002(16) -0.0048(16)
C23 0.025(2) 0.015(2) 0.010(2) -0.0025(16) 0.0027(16) -0.0083(17)
C24 0.025(2) 0.0105(19) 0.0101(19) -0.0013(15) 0.0071(16) -0.0022(16)
C25 0.0149(19) 0.018(2) 0.0116(18) 0.0014(17) 0.0064(14) -0.0020(17)
C26 0.014(2) 0.020(2) 0.0089(19) 0.0013(15) -0.0003(15) -0.0052(16)
C27 0.033(2) 0.018(2) 0.017(2) -0.0036(17) 0.0102(18) -0.0093(18)
C28 0.042(3) 0.036(3) 0.014(2) -0.008(2) 0.013(2) -0.017(2)
C29 0.057(3) 0.042(3) 0.012(2) 0.003(2) 0.010(2) -0.023(3)
C30 0.082(4) 0.027(3) 0.023(3) 0.005(2) 0.014(3) -0.024(3)
C31 0.061(3) 0.016(2) 0.018(2) -0.0038(18) 0.014(2) -0.011(2)
C32 0.017(2) 0.032(3) 0.021(2) -0.0010(19) 0.0082(17) -0.0056(18)
C33 0.0142(19) 0.0126(19) 0.0096(18) -0.0001(14) 0.0048(15) 0.0015(15)
C34 0.0134(19) 0.0105(19) 0.0128(19) 0.0030(15) 0.0032(15) 0.0036(15)
C35 0.017(2) 0.018(2) 0.0089(19) 0.0047(15) 0.0039(15) 0.0048(16)
C36 0.013(2) 0.017(2) 0.020(2) 0.0095(16) 0.0074(16) 0.0032(16)
C37 0.017(2) 0.013(2) 0.025(2) 0.0030(17) 0.0038(17) -0.0003(16)
C38 0.019(2) 0.016(2) 0.014(2) -0.0020(16) 0.0021(16) 0.0062(16)
C39 0.014(2) 0.014(2) 0.018(2) 0.0054(16) 0.0050(15) 0.0034(15)
C40 0.0125(18) 0.0177(19) 0.0123(18) 0.0025(17) 0.0070(14) -0.0032(17)
C41 0.019(2) 0.017(2) 0.017(2) 0.0020(16) 0.0084(17) -0.0004(17)
C42 0.023(2) 0.026(3) 0.016(2) -0.0002(17) 0.0012(17) -0.0035(18)
C43 0.015(2) 0.029(3) 0.018(2) 0.0097(18) -0.0034(17) -0.0022(18)
C44 0.013(2) 0.023(2) 0.025(2) 0.0024(18) 0.0064(17) 0.0023(17)
C45 0.013(2) 0.024(2) 0.018(2) -0.0003(17) 0.0043(16) -0.0020(17)
C46 0.0125(19) 0.015(2) 0.0056(18) -0.0003(14) 0.0021(14) -0.0042(15)
C47 0.0141(19) 0.014(2) 0.0074(18) -0.0006(15) 0.0036(14) 0.0000(15)
C48 0.015(2) 0.016(2) 0.0118(19) -0.0001(15) 0.0053(15) -0.0056(16)
C49 0.0135(19) 0.019(2) 0.0108(19) -0.0011(15) 0.0048(15) -0.0005(16)
C50 0.0129(19) 0.016(2) 0.013(2) 0.0016(15) 0.0036(15) 0.0010(15)
C51 0.0140(19) 0.014(2) 0.0054(18) 0.0025(14) -0.0004(14) -0.0019(15)
C52 0.013(2) 0.013(2) 0.014(2) 0.0017(15) 0.0058(16) -0.0023(15)
C53 0.0075(19) 0.021(2) 0.017(2) -0.0018(16) 0.0093(15) -0.0031(15)
C54 0.020(2) 0.021(2) 0.023(2) -0.0035(18) 0.0077(18) -0.0040(18)
C55 0.023(2) 0.027(3) 0.036(3) -0.016(2) 0.014(2) -0.0067(19)
C56 0.022(2) 0.044(3) 0.024(3) -0.020(2) 0.0132(19) -0.015(2)
C57 0.027(2) 0.036(3) 0.017(2) -0.0028(19) 0.0088(18) -0.012(2)
C58 0.022(2) 0.021(2) 0.018(2) -0.0036(17) 0.0070(17) -0.0076(18)
C59 0.0150(19) 0.0115(19) 0.014(2) 0.0013(15) 0.0081(15) 0.0043(15)
C60 0.028(2) 0.018(2) 0.018(2) -0.0032(17) 0.0105(18) -0.0066(18)
C61 0.033(3) 0.031(3) 0.013(2) -0.0001(18) 0.0048(18) -0.002(2)
C62 0.033(3) 0.024(2) 0.020(2) 0.0056(18) 0.0148(19) 0.0037(19)
C63 0.024(2) 0.015(2) 0.024(2) 0.0045(17) 0.0132(18) -0.0008(17)
C64 0.018(2) 0.020(2) 0.018(2) 0.0013(17) 0.0055(17) -0.0002(17)
C65 0.022(2) 0.019(2) 0.023(2) 0.0001(17) 0.0129(18) -0.0013(17)
C66 0.0127(19) 0.016(2) 0.0138(19) 0.0022(15) 0.0065(15) 0.0000(15)
C67 0.0163(19) 0.013(2) 0.0148(19) 0.0015(15) 0.0065(15) 0.0048(15)
C68 0.032(2) 0.016(2) 0.020(2) 0.0016(17) 0.0156(18) 0.0005(18)
C69 0.044(3) 0.022(2) 0.021(2) 0.0097(18) 0.018(2) 0.007(2)
C70 0.036(3) 0.038(3) 0.012(2) 0.0069(19) 0.0054(18) 0.020(2)
C71 0.018(2) 0.042(3) 0.021(2) -0.001(2) 0.0000(18) 0.006(2)
C72 0.018(2) 0.030(2) 0.019(2) 0.0039(18) 0.0062(17) 0.0024(18)
C73 0.019(2) 0.014(2) 0.017(2) 0.0041(16) 0.0142(16) -0.0028(16)
C74 0.026(2) 0.017(2) 0.022(2) 0.0054(17) 0.0126(18) -0.0028(18)
C75 0.047(3) 0.020(2) 0.021(2) -0.0016(18) 0.017(2) -0.012(2)
C76 0.064(3) 0.014(2) 0.031(3) -0.001(2) 0.032(3) 0.000(2)
C77 0.041(3) 0.024(2) 0.032(3) 0.012(2) 0.024(2) 0.014(2)
C78 0.022(2) 0.021(2) 0.023(2) 0.0056(17) 0.0119(18) 0.0019(17)
O1S 0.0306(18) 0.038(2) 0.0236(17) 0.0023(14) 0.0046(13) -0.0036(14)
O2S 0.064(2) 0.047(2) 0.0232(19) -0.0098(16) 0.0064(17) -0.0069(18)
C1S 0.033(3) 0.052(3) 0.039(3) 0.022(3) 0.011(2) 0.006(2)
C2S 0.040(3) 0.043(3) 0.019(2) 0.002(2) -0.002(2) -0.011(2)
C3S 0.046(3) 0.032(3) 0.017(2) -0.0019(19) 0.008(2) -0.007(2)
C4S 0.078(4) 0.044(3) 0.031(3) -0.002(2) 0.027(3) -0.004(3)

loop_
_atom_type_symbol
_atom_type_description
_atom_type_scat_dispersion_real
_atom_type_scat_dispersion_imag
_atom_type_scat_source
C C 0.0033 0.0016 'International Tables Vol C Tables 4.2.6.8 and 6.1.1.4'
H H 0.0000 0.0000 'International Tables Vol C Tables 4.2.6.8 and 6.1.1.4'
N N 0.0061 0.0033 'International Tables Vol C Tables 4.2.6.8 and 6.1.1.4'
Sm Sm -0.1638 3.4418 'International Tables Vol C Tables 4.2.6.8 and 6.1.1.4'
O O 0.0106 0.0060 'International Tables Vol C Tables 4.2.6.8 and 6.1.1.4'

loop_
_geom_angle_atom_site_label_1
_geom_angle_atom_site_label_2
_geom_angle_atom_site_label_3
_geom_angle
_geom_angle_site_symmetry_1
_geom_angle_site_symmetry_3
_geom_angle_publ_flag
N2 Sm1 N1 72.25(10) . . ?
N2 Sm1 C21 104.66(10) . . ?
N1 Sm1 C21 78.92(10) . . ?
N2 Sm1 C22 113.82(10) . . ?
N1 Sm1 C22 105.53(10) . . ?
C21 Sm1 C22 26.63(10) . . ?
N2 Sm1 C20 116.17(10) . . ?
N1 Sm1 C20 63.65(10) . . ?
C21 Sm1 C20 26.52(10) . . ?
C22 Sm1 C20 46.99(10) . . ?
N2 Sm1 C35 81.27(10) . . ?
N1 Sm1 C35 79.47(10) . . ?
C21 Sm1 C35 154.52(10) . . ?
C22 Sm1 C35 164.86(10) . . ?
C20 Sm1 C35 128.78(10) . . ?
C1 N1 C13 118.4(3) . . ?
C1 N1 Sm1 108.1(2) . . ?
C13 N1 Sm1 122.0(2) . . ?
C2 N2 C46 114.4(3) . . ?
C2 N2 Sm1 107.4(2) . . ?
C46 N2 Sm1 138.1(2) . . ?
N1 C1 C2 121.4(3) . . ?
N1 C1 C5 129.5(3) . . ?
C2 C1 C5 108.9(3) . . ?
N2 C2 C1 123.1(3) . . ?
N2 C2 C3 128.3(3) . . ?
C1 C2 C3 108.6(3) . . ?
C12 C3 C4 117.0(3) . . ?
C12 C3 C2 136.8(3) . . ?
C4 C3 C2 106.2(3) . . ?
C9 C4 C5 124.9(3) . . ?
C9 C4 C3 125.0(3) . . ?
C5 C4 C3 110.2(3) . . ?
C6 C5 C4 117.0(3) . . ?
C6 C5 C1 137.0(3) . . ?
C4 C5 C1 106.0(3) . . ?
C5 C6 C7 118.9(3) . . ?
C5 C6 H6A 120.5 . . ?
C7 C6 H6A 120.5 . . ?
C8 C7 C6 123.2(4) . . ?
C8 C7 H7A 118.4 . . ?
C6 C7 H7A 118.4 . . ?
C7 C8 C9 119.8(4) . . ?
C7 C8 H8A 120.1 . . ?
C9 C8 H8A 120.1 . . ?
C4 C9 C8 116.2(3) . . ?
C4 C9 C10 116.2(3) . . ?
C8 C9 C10 127.5(4) . . ?
C11 C10 C9 119.8(4) . . ?
C11 C10 H10A 120.1 . . ?
C9 C10 H10A 120.1 . . ?
C10 C11 C12 122.7(3) . . ?
C10 C11 H11A 118.7 . . ?
C12 C11 H11A 118.7 . . ?
C3 C12 C11 119.3(4) . . ?
C3 C12 H12A 120.3 . . ?
C11 C12 H12A 120.3 . . ?
C14 C13 C18 118.4(3) . . ?
C14 C13 N1 118.2(3) . . ?
C18 C13 N1 123.2(3) . . ?
C13 C14 C15 119.0(3) . . ?
C13 C14 C19 117.3(3) . . ?
C15 C14 C19 123.7(3) . . ?
C16 C15 C14 122.0(3) . . ?
C16 C15 H15A 119.0 . . ?
C14 C15 H15A 119.0 . . ?
C15 C16 C17 118.1(3) . . ?
C15 C16 C32 121.0(3) . . ?
C17 C16 C32 120.9(4) . . ?
C16 C17 C18 121.4(4) . . ?
C16 C17 H17A 119.3 . . ?
C18 C17 H17A 119.3 . . ?
C13 C18 C17 119.7(3) . . ?
C13 C18 C33 117.5(3) . . ?
C17 C18 C33 122.6(3) . . ?
C14 C19 C20 110.9(3) . . ?
C14 C19 C26 112.5(3) . . ?
C20 C19 C26 112.0(3) . . ?
C14 C19 H19A 107.0 . . ?
C20 C19 H19A 107.0 . . ?
C26 C19 H19A 107.0 . . ?
C25 C20 C21 118.3(3) . . ?
C25 C20 C19 121.6(3) . . ?
C21 C20 C19 120.2(3) . . ?
C25 C20 Sm1 78.0(2) . . ?
C21 C20 Sm1 75.3(2) . . ?
C19 C20 Sm1 116.9(2) . . ?
C20 C21 C22 121.2(4) . . ?
C20 C21 Sm1 78.2(2) . . ?
C22 C21 Sm1 77.4(2) . . ?
C20 C21 H21A 119.4 . . ?
C22 C21 H21A 119.4 . . ?
Sm1 C21 H21A 115.5 . . ?
C23 C22 C21 119.9(4) . . ?
C23 C22 Sm1 78.8(2) . . ?
C21 C22 Sm1 76.0(2) . . ?
C23 C22 H22A 120.0 . . ?
C21 C22 H22A 120.0 . . ?
Sm1 C22 H22A 115.9 . . ?
C22 C23 C24 119.6(4) . . ?
C22 C23 H23A 120.2 . . ?
C24 C23 H23A 120.2 . . ?
C23 C24 C25 120.1(4) . . ?
C23 C24 H24A 119.9 . . ?
C25 C24 H24A 119.9 . . ?
C20 C25 C24 120.9(3) . . ?
C20 C25 H25A 119.6 . . ?
C24 C25 H25A 119.6 . . ?
C31 C26 C27 117.9(4) . . ?
C31 C26 C19 118.8(4) . . ?
C27 C26 C19 123.1(4) . . ?
C28 C27 C26 120.9(4) . . ?
C28 C27 H27A 119.5 . . ?
C26 C27 H27A 119.5 . . ?
C29 C28 C27 120.2(4) . . ?
C29 C28 H28A 119.9 . . ?
C27 C28 H28A 119.9 . . ?
C28 C29 C30 119.7(4) . . ?
C28 C29 H29A 120.2 . . ?
C30 C29 H29A 120.2 . . ?
C29 C30 C31 119.6(4) . . ?
C29 C30 H30A 120.2 . . ?
C31 C30 H30A 120.2 . . ?
C26 C31 C30 121.6(4) . . ?
C26 C31 H31A 119.2 . . ?
C30 C31 H31A 119.2 . . ?
C16 C32 H32A 109.5 . . ?
C16 C32 H32B 109.5 . . ?
H32A C32 H32B 109.5 . . ?
C16 C32 H32C 109.5 . . ?
H32A C32 H32C 109.5 . . ?
H32B C32 H32C 109.5 . . ?
C18 C33 C34 110.7(3) . . ?
C18 C33 C40 115.1(3) . . ?
C34 C33 C40 111.2(3) . . ?
C18 C33 H33A 106.4 . . ?
C34 C33 H33A 106.4 . . ?
C40 C33 H33A 106.4 . . ?
C39 C34 C35 118.5(3) . . ?
C39 C34 C33 121.9(3) . . ?
C35 C34 C33 119.5(3) . . ?
C34 C35 C36 121.1(4) . . ?
C34 C35 Sm1 78.3(2) . . ?
C36 C35 Sm1 77.5(2) . . ?
C34 C35 H35A 119.5 . . ?
C36 C35 H35A 119.5 . . ?
Sm1 C35 H35A 115.3 . . ?
C37 C36 C35 120.4(3) . . ?
C37 C36 H36A 119.8 . . ?
C35 C36 H36A 119.8 . . ?
C38 C37 C36 119.2(4) . . ?
C38 C37 H37A 120.4 . . ?
C36 C37 H37A 120.4 . . ?
C37 C38 C39 120.4(4) . . ?
C37 C38 H38A 119.8 . . ?
C39 C38 H38A 119.8 . . ?
C34 C39 C38 120.4(3) . . ?
C34 C39 H39A 119.8 . . ?
C38 C39 H39A 119.8 . . ?
C41 C40 C45 118.3(3) . . ?
C41 C40 C33 119.5(3) . . ?
C45 C40 C33 122.2(3) . . ?
C40 C41 C42 121.1(4) . . ?
C40 C41 H41A 119.5 . . ?
C42 C41 H41A 119.5 . . ?
C43 C42 C41 119.8(4) . . ?
C43 C42 H42A 120.1 . . ?
C41 C42 H42A 120.1 . . ?
C44 C43 C42 119.7(4) . . ?
C44 C43 H43A 120.1 . . ?
C42 C43 H43A 120.1 . . ?
C43 C44 C45 120.3(4) . . ?
C43 C44 H44A 119.8 . . ?
C45 C44 H44A 119.8 . . ?
C44 C45 C40 120.8(4) . . ?
C44 C45 H45A 119.6 . . ?
C40 C45 H45A 119.6 . . ?
C47 C46 C51 118.5(3) . . ?
C47 C46 N2 119.6(3) . . ?
C51 C46 N2 121.9(3) . . ?
C46 C47 C48 120.1(3) . . ?
C46 C47 C52 117.8(3) . . ?
C48 C47 C52 122.1(3) . . ?
C49 C48 C47 121.6(3) . . ?
C49 C48 H48A 119.2 . . ?
C47 C48 H48A 119.2 . . ?
C48 C49 C50 118.0(3) . . ?
C48 C49 C65 122.1(3) . . ?
C50 C49 C65 119.9(3) . . ?
C51 C50 C49 122.1(3) . . ?
C51 C50 H50A 119.0 . . ?
C49 C50 H50A 119.0 . . ?
C50 C51 C46 119.3(3) . . ?
C50 C51 C66 120.8(3) . . ?
C46 C51 C66 119.9(3) . . ?
C53 C52 C59 116.1(3) . . ?
C53 C52 C47 112.7(3) . . ?
C59 C52 C47 112.8(3) . . ?
C53 C52 H52A 104.6 . . ?
C59 C52 H52A 104.6 . . ?
C47 C52 H52A 104.6 . . ?
C58 C53 C54 117.5(4) . . ?
C58 C53 C52 121.3(3) . . ?
C54 C53 C52 121.2(3) . . ?
C53 C54 C55 120.9(4) . . ?
C53 C54 H54A 119.5 . . ?
C55 C54 H54A 119.5 . . ?
C56 C55 C54 120.6(4) . . ?
C56 C55 H55A 119.7 . . ?
C54 C55 H55A 119.7 . . ?
C55 C56 C57 119.6(4) . . ?
C55 C56 H56A 120.2 . . ?
C57 C56 H56A 120.2 . . ?
C58 C57 C56 120.1(4) . . ?
C58 C57 H57A 120.0 . . ?
C56 C57 H57A 120.0 . . ?
C53 C58 C57 121.3(4) . . ?
C53 C58 H58A 119.4 . . ?
C57 C58 H58A 119.4 . . ?
C60 C59 C64 117.7(3) . . ?
C60 C59 C52 117.1(3) . . ?
C64 C59 C52 125.1(3) . . ?
C59 C60 C61 121.5(4) . . ?
C59 C60 H60A 119.2 . . ?
C61 C60 H60A 119.2 . . ?
C60 C61 C62 119.9(4) . . ?
C60 C61 H61A 120.1 . . ?
C62 C61 H61A 120.1 . . ?
C63 C62 C61 119.4(4) . . ?
C63 C62 H62A 120.3 . . ?
C61 C62 H62A 120.3 . . ?
C62 C63 C64 120.6(4) . . ?
C62 C63 H63A 119.7 . . ?
C64 C63 H63A 119.7 . . ?
C59 C64 C63 120.9(4) . . ?
C59 C64 H64A 119.6 . . ?
C63 C64 H64A 119.6 . . ?
C49 C65 H65A 109.5 . . ?
C49 C65 H65B 109.5 . . ?
H65A C65 H65B 109.5 . . ?
C49 C65 H65C 109.5 . . ?
H65A C65 H65C 109.5 . . ?
H65B C65 H65C 109.5 . . ?
C67 C66 C73 111.6(3) . . ?
C67 C66 C51 112.7(3) . . ?
C73 C66 C51 112.9(3) . . ?
C67 C66 H66A 106.4 . . ?
C73 C66 H66A 106.4 . . ?
C51 C66 H66A 106.4 . . ?
C72 C67 C68 118.0(4) . . ?
C72 C67 C66 123.7(3) . . ?
C68 C67 C66 118.3(3) . . ?
C69 C68 C67 121.5(4) . . ?
C69 C68 H68A 119.3 . . ?
C67 C68 H68A 119.3 . . ?
C68 C69 C70 120.2(4) . . ?
C68 C69 H69A 119.9 . . ?
C70 C69 H69A 119.9 . . ?
C71 C70 C69 119.7(4) . . ?
C71 C70 H70A 120.2 . . ?
C69 C70 H70A 120.2 . . ?
C70 C71 C72 120.1(4) . . ?
C70 C71 H71A 119.9 . . ?
C72 C71 H71A 119.9 . . ?
C67 C72 C71 120.6(4) . . ?
C67 C72 H72A 119.7 . . ?
C71 C72 H72A 119.7 . . ?
C74 C73 C78 118.1(4) . . ?
C74 C73 C66 119.5(3) . . ?
C78 C73 C66 122.4(4) . . ?
C73 C74 C75 121.2(4) . . ?
C73 C74 H74A 119.4 . . ?
C75 C74 H74A 119.4 . . ?
C74 C75 C76 119.9(4) . . ?
C74 C75 H75A 120.1 . . ?
C76 C75 H75A 120.1 . . ?
C77 C76 C75 119.7(4) . . ?
C77 C76 H76A 120.2 . . ?
C75 C76 H76A 120.2 . . ?
C76 C77 C78 120.4(4) . . ?
C76 C77 H77A 119.8 . . ?
C78 C77 H77A 119.8 . . ?
C73 C78 C77 120.8(4) . . ?
C73 C78 H78A 119.6 . . ?
C77 C78 H78A 119.6 . . ?
C2S O1S C1S 112.7(4) . . ?
C3S O2S C4S 111.3(4) . . ?
O1S C1S H1SA 109.5 . . ?
O1S C1S H1SB 109.5 . . ?
H1SA C1S H1SB 109.5 . . ?
O1S C1S H1SC 109.5 . . ?
H1SA C1S H1SC 109.5 . . ?
H1SB C1S H1SC 109.5 . . ?
O1S C2S C3S 107.5(4) . . ?
O1S C2S H2SA 110.2 . . ?
C3S C2S H2SA 110.2 . . ?
O1S C2S H2SB 110.2 . . ?
C3S C2S H2SB 110.2 . . ?
H2SA C2S H2SB 108.5 . . ?
O2S C3S C2S 108.3(4) . . ?
O2S C3S H3SA 110.0 . . ?
C2S C3S H3SA 110.0 . . ?
O2S C3S H3SB 110.0 . . ?
C2S C3S H3SB 110.0 . . ?
H3SA C3S H3SB 108.4 . . ?
O2S C4S H4SA 109.5 . . ?
O2S C4S H4SB 109.5 . . ?
H4SA C4S H4SB 109.5 . . ?
O2S C4S H4SC 109.5 . . ?
H4SA C4S H4SC 109.5 . . ?
H4SB C4S H4SC 109.5 . . ?

loop_
_geom_bond_atom_site_label_1
_geom_bond_atom_site_label_2
_geom_bond_distance
_geom_bond_site_symmetry_2
_geom_bond_publ_flag
Sm1 N2 2.434(3) . ?
Sm1 N1 2.431(3) . ?
Sm1 C21 3.009(4) . ?
Sm1 C22 3.027(4) . ?
Sm1 C20 3.046(4) . ?
Sm1 C35 3.058(4) . ?
N1 C1 1.390(4) . ?
N1 C13 1.401(4) . ?
N2 C2 1.385(5) . ?
N2 C46 1.407(4) . ?
C1 C2 1.388(5) . ?
C1 C5 1.468(5) . ?
C2 C3 1.473(5) . ?
C3 C12 1.379(5) . ?
C3 C4 1.420(5) . ?
C4 C9 1.385(5) . ?
C4 C5 1.429(5) . ?
C5 C6 1.380(5) . ?
C6 C7 1.421(5) . ?
C6 H6A 0.9500 . ?
C7 C8 1.361(5) . ?
C7 H7A 0.9500 . ?
C8 C9 1.426(5) . ?
C8 H8A 0.9500 . ?
C9 C10 1.428(5) . ?
C10 C11 1.366(6) . ?
C10 H10A 0.9500 . ?
C11 C12 1.418(5) . ?
C11 H11A 0.9500 . ?
C12 H12A 0.9500 . ?
C13 C14 1.420(5) . ?
C13 C18 1.403(5) . ?
C14 C15 1.390(5) . ?
C14 C19 1.517(5) . ?
C15 C16 1.384(5) . ?
C15 H15A 0.9500 . ?
C16 C17 1.393(5) . ?
C16 C32 1.509(5) . ?
C17 C18 1.392(5) . ?
C17 H17A 0.9500 . ?
C18 C33 1.529(5) . ?
C19 C20 1.528(5) . ?
C19 C26 1.523(5) . ?
C19 H19A 1.0000 . ?
C20 C25 1.392(5) . ?
C20 C21 1.389(5) . ?
C21 C22 1.390(5) . ?
C21 H21A 0.9500 . ?
C22 C23 1.385(5) . ?
C22 H22A 0.9500 . ?
C23 C24 1.386(5) . ?
C23 H23A 0.9500 . ?
C24 C25 1.390(5) . ?
C24 H24A 0.9500 . ?
C25 H25A 0.9500 . ?
C26 C31 1.372(5) . ?
C26 C27 1.384(5) . ?
C27 C28 1.386(5) . ?
C27 H27A 0.9500 . ?
C28 C29 1.371(6) . ?
C28 H28A 0.9500 . ?
C29 C30 1.375(7) . ?
C29 H29A 0.9500 . ?
C30 C31 1.388(6) . ?
C30 H30A 0.9500 . ?
C31 H31A 0.9500 . ?
C32 H32A 0.9800 . ?
C32 H32B 0.9800 . ?
C32 H32C 0.9800 . ?
C33 C34 1.527(5) . ?
C33 C40 1.519(5) . ?
C33 H33A 1.0000 . ?
C34 C39 1.396(5) . ?
C34 C35 1.392(5) . ?
C35 C36 1.384(5) . ?
C35 H35A 0.9500 . ?
C36 C37 1.393(5) . ?
C36 H36A 0.9500 . ?
C37 C38 1.387(5) . ?
C37 H37A 0.9500 . ?
C38 C39 1.398(5) . ?
C38 H38A 0.9500 . ?
C39 H39A 0.9500 . ?
C40 C41 1.385(5) . ?
C40 C45 1.390(5) . ?
C41 C42 1.388(5) . ?
C41 H41A 0.9500 . ?
C42 C43 1.377(6) . ?
C42 H42A 0.9500 . ?
C43 C44 1.380(6) . ?
C43 H43A 0.9500 . ?
C44 C45 1.380(5) . ?
C44 H44A 0.9500 . ?
C45 H45A 0.9500 . ?
C46 C47 1.404(5) . ?
C46 C51 1.410(5) . ?
C47 C48 1.393(5) . ?
C47 C52 1.521(5) . ?
C48 C49 1.379(5) . ?
C48 H48A 0.9500 . ?
C49 C50 1.392(5) . ?
C49 C65 1.512(5) . ?
C50 C51 1.389(5) . ?
C50 H50A 0.9500 . ?
C51 C66 1.528(5) . ?
C52 C53 1.527(5) . ?
C52 C59 1.519(5) . ?
C52 H52A 1.0000 . ?
C53 C58 1.392(5) . ?
C53 C54 1.398(5) . ?
C54 C55 1.389(6) . ?
C54 H54A 0.9500 . ?
C55 C56 1.378(6) . ?
C55 H55A 0.9500 . ?
C56 C57 1.374(6) . ?
C56 H56A 0.9500 . ?
C57 C58 1.398(5) . ?
C57 H57A 0.9500 . ?
C58 H58A 0.9500 . ?
C59 C60 1.390(5) . ?
C59 C64 1.383(5) . ?
C60 C61 1.382(5) . ?
C60 H60A 0.9500 . ?
C61 C62 1.383(6) . ?
C61 H61A 0.9500 . ?
C62 C63 1.372(6) . ?
C62 H62A 0.9500 . ?
C63 C64 1.390(5) . ?
C63 H63A 0.9500 . ?
C64 H64A 0.9500 . ?
C65 H65A 0.9800 . ?
C65 H65B 0.9800 . ?
C65 H65C 0.9800 . ?
C66 C67 1.521(5) . ?
C66 C73 1.522(5) . ?
C66 H66A 1.0000 . ?
C67 C72 1.386(5) . ?
C67 C68 1.391(5) . ?
C68 C69 1.375(6) . ?
C68 H68A 0.9500 . ?
C69 C70 1.376(6) . ?
C69 H69A 0.9500 . ?
C70 C71 1.378(6) . ?
C70 H70A 0.9500 . ?
C71 C72 1.396(6) . ?
C71 H71A 0.9500 . ?
C72 H72A 0.9500 . ?
C73 C74 1.391(6) . ?
C73 C78 1.385(5) . ?
C74 C75 1.383(6) . ?
C74 H74A 0.9500 . ?
C75 C76 1.385(6) . ?
C75 H75A 0.9500 . ?
C76 C77 1.370(6) . ?
C76 H76A 0.9500 . ?
C77 C78 1.391(6) . ?
C77 H77A 0.9500 . ?
C78 H78A 0.9500 . ?
O1S C2S 1.417(5) . ?
O1S C1S 1.416(5) . ?
O2S C3S 1.419(5) . ?
O2S C4S 1.419(6) . ?
C1S H1SA 0.9800 . ?
C1S H1SB 0.9800 . ?
C1S H1SC 0.9800 . ?
C2S C3S 1.498(6) . ?
C2S H2SA 0.9900 . ?
C2S H2SB 0.9900 . ?
C3S H3SA 0.9900 . ?
C3S H3SB 0.9900 . ?
C4S H4SA 0.9800 . ?
C4S H4SB 0.9800 . ?
C4S H4SC 0.9800 . ?
